data_2223213
loop_
_publ_author_name
'Fun, Hoong-Kun'
'Liew, Wei-Ching'
'Chandrakantha, B.'
'Isloor, Arun M.'

_publ_section_title
;
 <i>N</i>,<i>N</i>-Bis(2,6-difluorobenzyl)-1,3,4-thiadiazol-2-amine
;
_journal_coeditor_code TK2527
_journal_issue 9
_journal_name_full 'Acta Crystallographica Section E'
_journal_page_first o2166
_journal_page_last o2167
_journal_paper_doi 10.1107/S1600536809031675
_journal_volume 65
_journal_year 2009
_chemical_formula_iupac 'C16 H11 F4 N3 S'
_chemical_formula_moiety 'C16 H11 F4 N3 S'
_chemical_formula_sum 'C16 H11 F4 N3 S'
_chemical_formula_weight 353.34
_chemical_name_systematic
;
<i>N</i>,<i>N</i>-Bis(2,6-difluorobenzyl)-1,3,4-thiadiazol-2-amine
;
_space_group_IT_number 29
_symmetry_cell_setting orthorhombic
_symmetry_space_group_name_Hall 'P 2c -2ac'
_symmetry_space_group_name_H-M 'P c a 21'
_atom_sites_solution_hydrogens geom
_atom_sites_solution_primary direct
_atom_sites_solution_secondary difmap
_audit_creation_method SHELXL-97
_cell_angle_alpha 90
_cell_angle_beta 90
_cell_angle_gamma 90
_cell_formula_units_Z 4
_cell_length_a 32.6678(6)
_cell_length_b 5.85150(10)
_cell_length_c 7.8140(2)
_cell_measurement_reflns_used 9387
_cell_measurement_temperature 100.00(10)
_cell_measurement_theta_max 33.67
_cell_measurement_theta_min 2.89
_cell_volume 1493.69(5)
_computing_cell_refinement 'SAINT (Bruker, 2005)'
_computing_data_collection 'APEX2 (Bruker, 2005)'
_computing_data_reduction 'SAINT (Bruker, 2005)'
_computing_molecular_graphics 'SHELXTL (Sheldrick, 2008)'
_computing_publication_material
;
SHELXTL (Sheldrick, 2008) and PLATON (Spek, 2009)
;
_computing_structure_refinement 'SHELXTL (Sheldrick, 2008)'
_computing_structure_solution 'SHELXTL (Sheldrick, 2008)'
_diffrn_ambient_temperature 100.00(10)
_diffrn_measured_fraction_theta_full 0.995
_diffrn_measured_fraction_theta_max 0.995
_diffrn_measurement_device_type
;
Bruker SMART APEXII CCD area-detector
;
_diffrn_measurement_method '\f and \w'
_diffrn_radiation_monochromator graphite
_diffrn_radiation_source 'fine-focus sealed tube'
_diffrn_radiation_type MoK\a
_diffrn_radiation_wavelength 0.71073
_diffrn_reflns_av_R_equivalents 0.027
_diffrn_reflns_av_sigmaI/netI 0.032
_diffrn_reflns_limit_h_max 46
_diffrn_reflns_limit_h_min -48
_diffrn_reflns_limit_k_max 8
_diffrn_reflns_limit_k_min -8
_diffrn_reflns_limit_l_max 11
_diffrn_reflns_limit_l_min -11
_diffrn_reflns_number 17980
_diffrn_reflns_theta_full 32.5
_diffrn_reflns_theta_max 32.5
_diffrn_reflns_theta_min 2.5
_diffrn_standards_number 0
_exptl_absorpt_coefficient_mu 0.264
_exptl_absorpt_correction_T_max 0.965
_exptl_absorpt_correction_T_min 0.887
_exptl_absorpt_correction_type multi-scan
_exptl_absorpt_process_details '(<i>SADABS</i>; Bruker, 2005)'
_exptl_crystal_colour pale-yellow
_exptl_crystal_density_diffrn 1.571
_exptl_crystal_density_method 'not measured'
_exptl_crystal_description block
_exptl_crystal_F_000 720
_exptl_crystal_size_max 0.46
_exptl_crystal_size_mid 0.33
_exptl_crystal_size_min 0.14
_refine_diff_density_max 0.23
_refine_diff_density_min -0.26
_refine_ls_abs_structure_details 'Flack (1983), 1935 Friedel pairs'
_refine_ls_abs_structure_Flack 0.20(5)
_refine_ls_extinction_method none
_refine_ls_goodness_of_fit_ref 1.02
_refine_ls_hydrogen_treatment constr
_refine_ls_matrix_type full
_refine_ls_number_parameters 218
_refine_ls_number_reflns 4796
_refine_ls_number_restraints 1
_refine_ls_restrained_S_all 1.02
_refine_ls_R_factor_all 0.040
_refine_ls_R_factor_gt 0.033
_refine_ls_shift/su_max 0.001
_refine_ls_shift/su_mean 0.000
_refine_ls_structure_factor_coef Fsqd
_refine_ls_weighting_details 'calc w=1/[\s^2^(Fo^2^)+(0.0345P)^2^+0.2893P] where P=(Fo^2^+2Fc^2^)/3'
_refine_ls_weighting_scheme calc
_refine_ls_wR_factor_gt 0.073
_refine_ls_wR_factor_ref 0.076
_reflns_number_gt 4299
_reflns_number_total 4796
_reflns_threshold_expression I>2\s(I)
_cod_data_source_file tk2527.cif
_cod_data_source_block I
_cod_depositor_comments
;
The following automatic conversions were performed:
'_symmetry_cell_setting' value 'Orthorhombic' changed to 'orthorhombic'
according to '/home/saulius/struct/CIF-dictionaries/cif_core.dic'
dictionary named 'cif_core.dic' version 2.4.1 from 2010-06-29.

Automatic conversion script
Id: cif_fix_enum 1527 2010-12-29 10:47:43Z saulius 

The following automatic conversions were performed:

'_symmetry_cell_setting' value 'Orthorhombic' changed to
'orthorhombic' according to
/home/saulius/struct/CIF-dictionaries/cif_core.dic dictionary named
'cif_core.dic' version 2.4.1 from 2010-06-29.

Automatic conversion script
Id: cif_fix_values 1715 2011-07-08 13:25:40Z adriana 
;
_cod_database_code 2223213
_cod_database_fobs_code 2223213

loop_
_symmetry_equiv_pos_as_xyz
'x, y, z'
'-x, -y, z+1/2'
'x+1/2, -y, z'
'-x+1/2, y, z+1/2'

loop_
_atom_site_type_symbol
_atom_site_label
_atom_site_fract_x
_atom_site_fract_y
_atom_site_fract_z
_atom_site_U_iso_or_equiv
_atom_site_adp_type
_atom_site_calc_flag
_atom_site_refinement_flags
_atom_site_occupancy
_atom_site_disorder_assembly
_atom_site_disorder_group
S S1 0.794704(10) 0.52906(6) -0.01577(5) 0.02346(8) Uani d . 1 . .
F F1 0.79830(2) 0.37874(17) 0.48808(16) 0.0338(2) Uani d . 1 . .
F F2 0.94005(2) 0.27091(16) 0.53340(11) 0.0261(2) Uani d . 1 . .
F F3 0.92412(3) -0.07230(15) 0.24104(14) 0.0264(2) Uani d . 1 . .
F F4 0.91204(3) 0.60294(17) -0.07755(14) 0.0338(2) Uani d . 1 . .
N N1 0.78098(4) 0.8994(2) 0.14916(18) 0.0236(3) Uani d . 1 . .
N N2 0.81456(4) 0.8012(2) 0.22916(17) 0.0209(2) Uani d . 1 . .
N N3 0.85771(4) 0.4805(2) 0.21110(16) 0.0190(2) Uani d . 1 . .
C C1 0.76794(4) 0.7789(3) 0.0214(2) 0.0249(3) Uani d . 1 . .
H H1A 0.7458 0.8235 -0.0455 0.030 Uiso calc R 1 . .
C C2 0.82545(4) 0.6085(2) 0.15657(18) 0.0160(2) Uani d . 1 . .
C C3 0.87577(4) 0.5273(2) 0.3784(2) 0.0187(3) Uani d . 1 . .
H H3A 0.8637 0.6655 0.4249 0.022 Uiso calc R 1 . .
H H3B 0.9049 0.5537 0.3647 0.022 Uiso calc R 1 . .
C C4 0.86929(4) 0.3330(2) 0.50333(18) 0.0162(2) Uani d . 1 . .
C C5 0.83046(4) 0.2629(3) 0.5541(2) 0.0213(3) Uani d . 1 . .
C C6 0.82293(5) 0.0864(3) 0.6657(2) 0.0242(3) Uani d . 1 . .
H H6A 0.7963 0.0468 0.6955 0.029 Uiso calc R 1 . .
C C7 0.85629(5) -0.0312(3) 0.7328(2) 0.0238(3) Uani d . 1 . .
H H7A 0.8520 -0.1523 0.8078 0.029 Uiso calc R 1 . .
C C8 0.89596(5) 0.0308(3) 0.68863(19) 0.0220(3) Uani d . 1 . .
H H8A 0.9184 -0.0466 0.7334 0.026 Uiso calc R 1 . .
C C9 0.90109(4) 0.2105(2) 0.57631(19) 0.0181(3) Uani d . 1 . .
C C10 0.87024(4) 0.2743(2) 0.1207(2) 0.0194(3) Uani d . 1 . .
H H10A 0.8557 0.2656 0.0126 0.023 Uiso calc R 1 . .
H H10B 0.8627 0.1417 0.1882 0.023 Uiso calc R 1 . .
C C11 0.91598(4) 0.2685(2) 0.08670(19) 0.0175(3) Uani d . 1 . .
C C12 0.94120(4) 0.0961(2) 0.14585(18) 0.0184(3) Uani d . 1 . .
C C13 0.98273(5) 0.0831(3) 0.1130(2) 0.0234(3) Uani d . 1 . .
H H13A 0.9984 -0.0374 0.1548 0.028 Uiso calc R 1 . .
C C14 1.00032(4) 0.2553(3) 0.0158(2) 0.0260(3) Uani d . 1 . .
H H14A 1.0282 0.2512 -0.0072 0.031 Uiso calc R 1 . .
C C15 0.97688(5) 0.4331(3) -0.0475(2) 0.0272(3) Uani d . 1 . .
H H15A 0.9886 0.5489 -0.1125 0.033 Uiso calc R 1 . .
C C16 0.93555(4) 0.4336(2) -0.0113(2) 0.0218(3) Uani d . 1 . .

loop_
_atom_site_aniso_label
_atom_site_aniso_U_11
_atom_site_aniso_U_22
_atom_site_aniso_U_33
_atom_site_aniso_U_12
_atom_site_aniso_U_13
_atom_site_aniso_U_23
S1 0.01673(15) 0.03179(18) 0.02187(15) 0.00300(13) -0.00547(14) -0.00224(18)
F1 0.0139(4) 0.0423(5) 0.0451(5) 0.0051(4) -0.0022(4) 0.0137(6)
F2 0.0124(4) 0.0360(5) 0.0298(5) 0.0007(3) -0.0012(3) 0.0101(4)
F3 0.0237(4) 0.0208(4) 0.0345(5) 0.0013(3) 0.0037(4) 0.0108(4)
F4 0.0341(5) 0.0282(5) 0.0390(5) 0.0040(4) -0.0034(4) 0.0175(4)
N1 0.0206(6) 0.0248(6) 0.0253(6) 0.0062(5) -0.0010(5) 0.0065(5)
N2 0.0187(6) 0.0213(6) 0.0226(6) 0.0044(4) -0.0020(5) 0.0032(5)
N3 0.0181(5) 0.0192(5) 0.0196(5) 0.0039(4) -0.0049(4) -0.0013(5)
C1 0.0165(6) 0.0339(8) 0.0243(7) 0.0059(6) -0.0018(5) 0.0044(6)
C2 0.0127(6) 0.0192(6) 0.0161(5) -0.0015(5) -0.0012(4) 0.0041(5)
C3 0.0192(6) 0.0172(6) 0.0198(6) -0.0007(5) -0.0054(5) 0.0006(5)
C4 0.0132(5) 0.0177(6) 0.0177(6) 0.0003(4) -0.0022(5) 0.0000(5)
C5 0.0150(6) 0.0230(7) 0.0258(7) 0.0015(5) -0.0015(5) 0.0003(6)
C6 0.0199(7) 0.0277(8) 0.0250(7) -0.0054(6) 0.0019(5) 0.0003(6)
C7 0.0296(8) 0.0218(7) 0.0200(7) -0.0022(6) 0.0024(6) 0.0032(6)
C8 0.0220(7) 0.0233(7) 0.0206(7) 0.0039(6) -0.0031(5) 0.0030(6)
C9 0.0141(6) 0.0208(6) 0.0193(6) -0.0005(5) -0.0004(5) 0.0001(5)
C10 0.0167(6) 0.0180(6) 0.0235(7) 0.0011(5) -0.0027(5) -0.0023(6)
C11 0.0167(6) 0.0176(6) 0.0181(6) 0.0001(5) -0.0012(5) 0.0001(5)
C12 0.0203(6) 0.0164(6) 0.0185(6) -0.0009(5) 0.0014(5) 0.0005(5)
C13 0.0201(7) 0.0243(7) 0.0259(7) 0.0049(5) 0.0009(5) -0.0005(6)
C14 0.0184(6) 0.0345(8) 0.0252(8) -0.0026(6) 0.0044(5) -0.0024(7)
C15 0.0278(8) 0.0299(8) 0.0238(8) -0.0075(6) 0.0042(6) 0.0053(6)
C16 0.0252(7) 0.0191(6) 0.0211(6) 0.0009(5) -0.0027(6) 0.0058(7)

loop_
_atom_type_symbol
_atom_type_description
_atom_type_scat_dispersion_real
_atom_type_scat_dispersion_imag
_atom_type_scat_source
C C 0.0033 0.0016 'International Tables Vol C Tables 4.2.6.8 and 6.1.1.4'
H H 0.0000 0.0000 'International Tables Vol C Tables 4.2.6.8 and 6.1.1.4'
N N 0.0061 0.0033 'International Tables Vol C Tables 4.2.6.8 and 6.1.1.4'
F F 0.0171 0.0103 'International Tables Vol C Tables 4.2.6.8 and 6.1.1.4'
S S 0.1246 0.1234 'International Tables Vol C Tables 4.2.6.8 and 6.1.1.4'

loop_
_geom_angle_atom_site_label_1
_geom_angle_atom_site_label_2
_geom_angle_atom_site_label_3
_geom_angle_site_symmetry_1
_geom_angle_site_symmetry_3
_geom_angle
_geom_angle_publ_flag
C1 S1 C2 . . 86.35(7) ?
C1 N1 N2 . . 112.47(13) ?
C2 N2 N1 . . 112.07(13) ?
C2 N3 C10 . . 121.42(12) ?
C2 N3 C3 . . 119.33(12) ?
C10 N3 C3 . . 118.42(11) ?
N1 C1 S1 . . 115.07(11) ?
N1 C1 H1A . . 122.5 ?
S1 C1 H1A . . 122.5 ?
N2 C2 N3 . . 123.20(13) ?
N2 C2 S1 . . 114.03(10) ?
N3 C2 S1 . . 122.77(11) ?
N3 C3 C4 . . 112.33(11) ?
N3 C3 H3A . . 109.1 ?
C4 C3 H3A . . 109.1 ?
N3 C3 H3B . . 109.1 ?
C4 C3 H3B . . 109.1 ?
H3A C3 H3B . . 107.9 ?
C9 C4 C5 . . 114.46(13) ?
C9 C4 C3 . . 123.33(11) ?
C5 C4 C3 . . 122.21(12) ?
F1 C5 C6 . . 118.65(13) ?
F1 C5 C4 . . 116.87(13) ?
C6 C5 C4 . . 124.48(14) ?
C5 C6 C7 . . 118.08(14) ?
C5 C6 H6A . . 121.0 ?
C7 C6 H6A . . 121.0 ?
C8 C7 C6 . . 120.51(14) ?
C8 C7 H7A . . 119.7 ?
C6 C7 H7A . . 119.7 ?
C9 C8 C7 . . 118.05(14) ?
C9 C8 H8A . . 121.0 ?
C7 C8 H8A . . 121.0 ?
F2 C9 C8 . . 117.87(12) ?
F2 C9 C4 . . 117.72(12) ?
C8 C9 C4 . . 124.41(13) ?
N3 C10 C11 . . 112.32(11) ?
N3 C10 H10A . . 109.1 ?
C11 C10 H10A . . 109.1 ?
N3 C10 H10B . . 109.1 ?
C11 C10 H10B . . 109.1 ?
H10A C10 H10B . . 107.9 ?
C12 C11 C16 . . 114.68(12) ?
C12 C11 C10 . . 122.98(12) ?
C16 C11 C10 . . 122.31(13) ?
F3 C12 C11 . . 117.97(12) ?
F3 C12 C13 . . 117.77(13) ?
C11 C12 C13 . . 124.25(13) ?
C12 C13 C14 . . 117.94(14) ?
C12 C13 H13A . . 121.0 ?
C14 C13 H13A . . 121.0 ?
C15 C14 C13 . . 120.85(14) ?
C15 C14 H14A . . 119.6 ?
C13 C14 H14A . . 119.6 ?
C16 C15 C14 . . 118.03(14) ?
C16 C15 H15A . . 121.0 ?
C14 C15 H15A . . 121.0 ?
F4 C16 C15 . . 118.49(13) ?
F4 C16 C11 . . 117.26(12) ?
C15 C16 C11 . . 124.24(13) ?

loop_
_geom_bond_atom_site_label_1
_geom_bond_atom_site_label_2
_geom_bond_site_symmetry_2
_geom_bond_distance
_geom_bond_publ_flag
S1 C1 . 1.7278(16) ?
S1 C2 . 1.7431(14) ?
F1 C5 . 1.3527(16) ?
F2 C9 . 1.3630(15) ?
F3 C12 . 1.3548(17) ?
F4 C16 . 1.3566(16) ?
N1 C1 . 1.295(2) ?
N1 N2 . 1.3872(16) ?
N2 C2 . 1.3114(19) ?
N3 C2 . 1.3613(17) ?
N3 C10 . 1.4570(18) ?
N3 C3 . 1.4598(19) ?
C1 H1A . 0.9300 ?
C3 C4 . 1.514(2) ?
C3 H3A . 0.9700 ?
C3 H3B . 0.9700 ?
C4 C9 . 1.3848(18) ?
C4 C5 . 1.3906(19) ?
C5 C6 . 1.374(2) ?
C6 C7 . 1.392(2) ?
C6 H6A . 0.9300 ?
C7 C8 . 1.389(2) ?
C7 H7A . 0.9300 ?
C8 C9 . 1.380(2) ?
C8 H8A . 0.9300 ?
C10 C11 . 1.5179(19) ?
C10 H10A . 0.9700 ?
C10 H10B . 0.9700 ?
C11 C12 . 1.3824(19) ?
C11 C16 . 1.388(2) ?
C12 C13 . 1.383(2) ?
C13 C14 . 1.387(2) ?
C13 H13A . 0.9300 ?
C14 C15 . 1.383(2) ?
C14 H14A . 0.9300 ?
C15 C16 . 1.380(2) ?
C15 H15A . 0.9300 ?

loop_
_geom_hbond_atom_site_label_D
_geom_hbond_atom_site_label_H
_geom_hbond_atom_site_label_A
_geom_hbond_site_symmetry_A
_geom_hbond_distance_DH
_geom_hbond_distance_HA
_geom_hbond_distance_DA
_geom_hbond_angle_DHA
_geom_hbond_publ_flag
C1 H1A N1 4_654 0.93 2.58 3.392(2) 146 yes
C3 H3A N2 . 0.97 2.36 2.8155(18) 108 no
C3 H3B F2 . 0.97 2.41 2.8508(15) 107 no
C3 H3B F3 1_565 0.97 2.47 3.0226(16) 116 yes
C8 H8A F4 1_546 0.93 2.54 3.144(2) 123 yes
C10 H10A S1 . 0.97 2.53 3.0738(14) 115 no
C10 H10B F3 . 0.97 2.40 2.8453(16) 107 no
C10 H10B N2 1_545 0.97 2.56 3.4191(17) 148 yes

loop_
_geom_torsion_atom_site_label_1
_geom_torsion_atom_site_label_2
_geom_torsion_atom_site_label_3
_geom_torsion_atom_site_label_4
_geom_torsion_site_symmetry_1
_geom_torsion_site_symmetry_2
_geom_torsion_site_symmetry_3
_geom_torsion_site_symmetry_4
_geom_torsion
_geom_torsion_publ_flag
C1 N1 N2 C2 . . . . 0.11(18) ?
N2 N1 C1 S1 . . . . 0.64(17) ?
C2 S1 C1 N1 . . . . -0.89(12) ?
N1 N2 C2 N3 . . . . 179.58(13) ?
N1 N2 C2 S1 . . . . -0.80(15) ?
C10 N3 C2 N2 . . . . -176.38(13) ?
C3 N3 C2 N2 . . . . 14.2(2) ?
C10 N3 C2 S1 . . . . 4.04(19) ?
C3 N3 C2 S1 . . . . -165.40(10) ?
C1 S1 C2 N2 . . . . 0.94(11) ?
C1 S1 C2 N3 . . . . -179.44(13) ?
C2 N3 C3 C4 . . . . 113.44(14) ?
C10 N3 C3 C4 . . . . -56.32(16) ?
N3 C3 C4 C9 . . . . 118.26(15) ?
N3 C3 C4 C5 . . . . -61.69(18) ?
C9 C4 C5 F1 . . . . 179.22(13) ?
C3 C4 C5 F1 . . . . -0.8(2) ?
C9 C4 C5 C6 . . . . -0.6(2) ?
C3 C4 C5 C6 . . . . 179.38(14) ?
F1 C5 C6 C7 . . . . -179.92(14) ?
C4 C5 C6 C7 . . . . -0.1(2) ?
C5 C6 C7 C8 . . . . 0.6(2) ?
C6 C7 C8 C9 . . . . -0.3(2) ?
C7 C8 C9 F2 . . . . 179.95(13) ?
C7 C8 C9 C4 . . . . -0.5(2) ?
C5 C4 C9 F2 . . . . -179.53(12) ?
C3 C4 C9 F2 . . . . 0.5(2) ?
C5 C4 C9 C8 . . . . 0.9(2) ?
C3 C4 C9 C8 . . . . -179.07(14) ?
C2 N3 C10 C11 . . . . 131.34(14) ?
C3 N3 C10 C11 . . . . -59.13(17) ?
N3 C10 C11 C12 . . . . 121.31(15) ?
N3 C10 C11 C16 . . . . -60.72(19) ?
C16 C11 C12 F3 . . . . -179.37(13) ?
C10 C11 C12 F3 . . . . -1.3(2) ?
C16 C11 C12 C13 . . . . 0.1(2) ?
C10 C11 C12 C13 . . . . 178.17(14) ?
F3 C12 C13 C14 . . . . -179.93(14) ?
C11 C12 C13 C14 . . . . 0.6(2) ?
C12 C13 C14 C15 . . . . -0.6(2) ?
C13 C14 C15 C16 . . . . -0.1(2) ?
C14 C15 C16 F4 . . . . -177.79(14) ?
C14 C15 C16 C11 . . . . 0.9(2) ?
C12 C11 C16 F4 . . . . 177.85(13) ?
C10 C11 C16 F4 . . . . -0.3(2) ?
C12 C11 C16 C15 . . . . -0.9(2) ?
C10 C11 C16 C15 . . . . -178.99(15) ?

loop_
_cod_related_entry_id
_cod_related_entry_database
_cod_related_entry_code
1 ChemSpider 24743067
